data_4336457
loop_
_publ_author_name
'Adel Mesbah'
'Wojciech Stojko'
'Christos D. Malliakas'
'S\'ebastien Leb\`egue'
'Nicolas Clavier'
'James A. Ibers'

_publ_contact_author_address 'Department of Chemistry, Northwestern University, USA'
_publ_contact_author_email ibers@chem.northwestern.edu
_publ_contact_author_fax '1 847 491 2976'
_publ_contact_author_name 'Professor James. A. Ibers'
_publ_contact_author_phone '1 847 491 5449'
_publ_section_title
;
 The Flexible Ba7UM2S12.5O0.5 (M = V, Fe) Compounds: Syntheses, Structures
 and Spectroscopic, Resistivity, and Electronic Properties
;
_journal_name_full 'Inorganic Chemistry'
_journal_page_first 12057
_journal_page_last 12063
_journal_paper_doi 10.1021/ic401871x
_journal_volume 52
_journal_year 2013
_chemical_formula_sum 'Ba7 Fe2 O0.5 S12.5 U'
_chemical_formula_weight 1719.86
_chemical_name_systematic
;
 ?
;
_space_group_crystal_system tetragonal
_space_group_IT_number 127
_space_group_name_Hall '-P 4 2ab'
_space_group_name_H-M_alt 'P 4/m b m'
_symmetry_space_group_name_Hall '-P 4 2ab'
_symmetry_space_group_name_H-M 'P 4/m b m'
_audit_creation_method SHELXL-2013
_cell_angle_alpha 90
_cell_angle_beta 90
_cell_angle_gamma 90
_cell_formula_units_Z 4
_cell_length_a 15.9437(3)
_cell_length_b 15.9437(3)
_cell_length_c 9.6535(2)
_cell_measurement_temperature 360(2)
_cell_volume 2453.93(8)
_computing_structure_refinement 'SHELXL-2013 (Sheldrick, 2013)'
_diffrn_ambient_temperature 360(2)
_diffrn_measured_fraction_theta_full 0.997
_diffrn_measured_fraction_theta_max 0.998
_diffrn_radiation_type MoK\a
_diffrn_radiation_wavelength 0.71073
_diffrn_reflns_av_R_equivalents 0.0460
_diffrn_reflns_av_unetI/netI 0.0148
_diffrn_reflns_Laue_measured_fraction_full 0.997
_diffrn_reflns_Laue_measured_fraction_max 0.998
_diffrn_reflns_limit_h_max 22
_diffrn_reflns_limit_h_min -20
_diffrn_reflns_limit_k_max 22
_diffrn_reflns_limit_k_min -22
_diffrn_reflns_limit_l_max 13
_diffrn_reflns_limit_l_min -13
_diffrn_reflns_number 49779
_diffrn_reflns_point_group_measured_fraction_full 0.997
_diffrn_reflns_point_group_measured_fraction_max 0.998
_diffrn_reflns_theta_full 25.242
_diffrn_reflns_theta_max 30.639
_diffrn_reflns_theta_min 2.555
_exptl_absorpt_coefficient_mu 19.804
_exptl_absorpt_correction_T_max 0.4964
_exptl_absorpt_correction_T_min 0.3141
_exptl_absorpt_correction_type numerical
_exptl_absorpt_process_details 'face indexed'
_exptl_crystal_density_diffrn 4.655
_exptl_crystal_F_000 2960
_exptl_crystal_size_max 0.091
_exptl_crystal_size_mid 0.077
_exptl_crystal_size_min 0.055
_refine_diff_density_max 1.173
_refine_diff_density_min -1.894
_refine_diff_density_rms 0.160
_refine_ls_extinction_coef 0.000113(16)
_refine_ls_extinction_expression Fc^*^=kFc[1+0.001xFc^2^\l^3^/sin(2\q)]^-1/4^
_refine_ls_extinction_method SHELXL
_refine_ls_goodness_of_fit_ref 1.559
_refine_ls_hydrogen_treatment undef
_refine_ls_matrix_type full
_refine_ls_number_parameters 76
_refine_ls_number_reflns 2087
_refine_ls_number_restraints 0
_refine_ls_restrained_S_all 1.559
_refine_ls_R_factor_all 0.0209
_refine_ls_R_factor_gt 0.0176
_refine_ls_shift/su_max 0.001
_refine_ls_shift/su_mean 0.000
_refine_ls_structure_factor_coef Fsqd
_refine_ls_weighting_details
;
 w=1/[\s^2^(Fo^2^)+(0.0163P)^2^]
 where P=(1.0000Fo^2^+0.0000Fc^2^)
;
_refine_ls_weighting_scheme calc
_refine_ls_wR_factor_gt 0.0437
_refine_ls_wR_factor_ref 0.0446
_reflns_Friedel_coverage 0.000
_reflns_number_gt 1898
_reflns_number_total 2087
_reflns_threshold_expression 'I > 2\s(I)'
_cod_data_source_file ic401871x_si_001_3.cif
_cod_data_source_block fe_360k
_cod_original_cell_volume 2453.94(11)
_cod_original_formula_sum 'Ba7 Fe2 O0.50 S12.50 U'
_cod_database_code 4336457
_shelx_space_group_comment
;
The symmetry employed for this shelxl refinement is uniquely defined
by the following loop, which should always be used as a source of
symmetry information in preference to the above space-group names.
They are only intended as comments.
;
_shelx_estimated_absorpt_t_min 0.266
_shelx_estimated_absorpt_t_max 0.409
_shelxl_version_number 2013-2

loop_
_space_group_symop_operation_xyz
'x, y, z'
'-x, -y, z'
'-y, x, z'
'y, -x, z'
'-x+1/2, y+1/2, -z'
'x+1/2, -y+1/2, -z'
'y+1/2, x+1/2, -z'
'-y+1/2, -x+1/2, -z'
'-x, -y, -z'
'x, y, -z'
'y, -x, -z'
'-y, x, -z'
'x-1/2, -y-1/2, z'
'-x-1/2, y-1/2, z'
'-y-1/2, -x-1/2, z'
'y-1/2, x-1/2, z'

loop_
_atom_site_label
_atom_site_type_symbol
_atom_site_fract_x
_atom_site_fract_y
_atom_site_fract_z
_atom_site_U_iso_or_equiv
_atom_site_adp_type
_atom_site_occupancy
_atom_site_site_symmetry_order
_atom_site_calc_flag
_atom_site_refinement_flags_posn
_atom_site_refinement_flags_adp
_atom_site_refinement_flags_occupancy
U1 U 0.0000 0.0000 0.02706(5) 0.01426(15) Uani 0.5 4 d S T P
U2 U 0.0000 0.0000 0.47544(6) 0.01543(18) Uani 0.5 4 d S T P
Ba1 Ba 0.01086(2) 0.21554(2) 0.24714(2) 0.02109(6) Uani 1 1 d . . .
Ba2 Ba 0.73625(2) 0.23625(2) 0.5000 0.01602(8) Uani 1 4 d S T P
Ba3 Ba 0.20158(2) 0.70158(2) 0.0000 0.01407(7) Uani 1 4 d S T P
Ba4 Ba 0.0000 0.5000 0.21963(4) 0.02207(9) Uani 1 4 d S T P
Fe1 Fe 0.10357(4) 0.60357(4) 0.5000 0.01785(16) Uani 1 4 d S T P
Fe2 Fe 0.63626(3) 0.13626(3) 0.0000 0.01438(15) Uani 1 4 d S T P
S1 S 0.15201(5) 0.65201(5) 0.29909(11) 0.0215(2) Uani 1 2 d S T P
S2 S 0.68620(5) 0.18620(5) 0.20148(11) 0.01867(19) Uani 1 2 d S T P
S3 S 0.03956(6) 0.36533(6) 0.5000 0.0233(2) Uani 1 2 d S T P
S4 S 0.11927(7) 0.11047(7) 0.5000 0.0286(3) Uani 1 2 d S T P
S5 S 0.12230(7) 0.10656(7) 0.0000 0.0289(3) Uani 1 2 d S T P
S6 S 0.34292(6) 0.00306(5) 0.0000 0.01701(19) Uani 1 2 d S T P
S7 S 0.0000 0.0000 0.2508(2) 0.0234(5) Uani 0.5 4 d S T P
O7 O 0.0000 0.0000 0.2508(2) 0.0234(5) Uani 0.5 4 d S T P

loop_
_atom_site_aniso_label
_atom_site_aniso_U_11
_atom_site_aniso_U_22
_atom_site_aniso_U_33
_atom_site_aniso_U_23
_atom_site_aniso_U_13
_atom_site_aniso_U_12
U1 0.00970(10) 0.00970(10) 0.0234(4) 0.000 0.000 0.000
U2 0.01066(10) 0.01066(10) 0.0250(5) 0.000 0.000 0.000
Ba1 0.01970(9) 0.02106(10) 0.02250(11) 0.00335(6) -0.00175(6) -0.00135(6)
Ba2 0.01570(10) 0.01570(10) 0.01666(16) 0.000 0.000 0.00365(11)
Ba3 0.01300(9) 0.01300(9) 0.01623(16) 0.000 0.000 0.00055(11)
Ba4 0.02340(12) 0.02340(12) 0.01940(18) 0.000 0.000 -0.00260(13)
Fe1 0.0197(2) 0.0197(2) 0.0141(4) 0.000 0.000 -0.0030(3)
Fe2 0.0135(2) 0.0135(2) 0.0160(4) 0.000 0.000 -0.0009(3)
S1 0.0246(3) 0.0246(3) 0.0153(5) 0.0017(3) 0.0017(3) -0.0033(4)
S2 0.0203(3) 0.0203(3) 0.0154(5) -0.0021(3) -0.0021(3) -0.0001(4)
S3 0.0180(5) 0.0200(5) 0.0318(6) 0.000 0.000 -0.0001(4)
S4 0.0183(5) 0.0179(5) 0.0497(8) 0.000 0.000 -0.0069(4)
S5 0.0132(4) 0.0154(5) 0.0582(9) 0.000 0.000 -0.0038(4)
S6 0.0176(4) 0.0122(4) 0.0212(5) 0.000 0.000 0.0005(3)
S7 0.0233(7) 0.0233(7) 0.0237(12) 0.000 0.000 0.000
O7 0.0233(7) 0.0233(7) 0.0237(12) 0.000 0.000 0.000

loop_
_atom_type_symbol
_atom_type_description
_atom_type_scat_dispersion_real
_atom_type_scat_dispersion_imag
_atom_type_scat_source
S S 0.1246 0.1234 'International Tables Vol C Tables 4.2.6.8 and 6.1.1.4'
Fe Fe 0.3463 0.8444 'International Tables Vol C Tables 4.2.6.8 and 6.1.1.4'
Ba Ba -0.3244 2.2819 'International Tables Vol C Tables 4.2.6.8 and 6.1.1.4'
U U -9.6767 9.6646 'International Tables Vol C Tables 4.2.6.8 and 6.1.1.4'
O O 0.0106 0.0060 'International Tables Vol C Tables 4.2.6.8 and 6.1.1.4'

loop_
_geom_angle_atom_site_label_1
_geom_angle_atom_site_label_2
_geom_angle_atom_site_label_3
_geom_angle
_geom_angle_site_symmetry_1
_geom_angle_site_symmetry_3
U1 U1 S7 180.0 9 .
U1 U1 S5 84.233(10) 9 9
S7 U1 S5 95.767(10) . 9
U1 U1 S5 84.233(10) 9 11
S7 U1 S5 95.767(10) . 11
S5 U1 S5 89.422(2) 9 11
U1 U1 S5 84.233(10) 9 3
S7 U1 S5 95.767(10) . 3
S5 U1 S5 89.422(2) 9 3
S5 U1 S5 168.47(2) 11 3
U1 U1 S5 84.233(10) 9 .
S7 U1 S5 95.767(10) . .
S5 U1 S5 168.47(2) 9 .
S5 U1 S5 89.421(2) 11 .
S5 U1 S5 89.422(2) 3 .
U1 U1 O7 0.0 9 9
S7 U1 O7 180.0 . 9
S5 U1 O7 84.233(10) 9 9
S5 U1 O7 84.233(10) 11 9
S5 U1 O7 84.233(10) 3 9
S5 U1 O7 84.233(10) . 9
U1 U1 S7 0.0 9 9
S7 U1 S7 180.0 . 9
S5 U1 S7 84.233(10) 9 9
S5 U1 S7 84.233(10) 11 9
S5 U1 S7 84.233(10) 3 9
S5 U1 S7 84.233(10) . 9
O7 U1 S7 0.0 9 9
U1 U1 Ba1 121.694(6) 9 4
S7 U1 Ba1 58.306(6) . 4
S5 U1 Ba1 131.47(2) 9 4
S5 U1 Ba1 57.674(18) 11 4
S5 U1 Ba1 129.82(2) 3 4
S5 U1 Ba1 56.172(17) . 4
O7 U1 Ba1 121.694(6) 9 4
S7 U1 Ba1 121.694(6) 9 4
U1 U1 Ba1 121.694(6) 9 2
S7 U1 Ba1 58.306(6) . 2
S5 U1 Ba1 57.674(18) 9 2
S5 U1 Ba1 56.172(17) 11 2
S5 U1 Ba1 131.47(2) 3 2
S5 U1 Ba1 129.82(2) . 2
O7 U1 Ba1 121.694(6) 9 2
S7 U1 Ba1 121.694(6) 9 2
Ba1 U1 Ba1 73.977(6) 4 2
U1 U1 Ba1 121.694(6) 9 3
S7 U1 Ba1 58.306(6) . 3
S5 U1 Ba1 56.172(17) 9 3
S5 U1 Ba1 129.82(2) 11 3
S5 U1 Ba1 57.674(18) 3 3
S5 U1 Ba1 131.47(2) . 3
O7 U1 Ba1 121.694(6) 9 3
S7 U1 Ba1 121.694(6) 9 3
Ba1 U1 Ba1 116.613(12) 4 3
Ba1 U1 Ba1 73.977(6) 2 3
U2 U2 S7 180.0 9_556 .
U2 U2 S4 84.773(13) 9_556 .
S7 U2 S4 95.227(13) . .
U2 U2 S4 84.773(13) 9_556 9_556
S7 U2 S4 95.227(13) . 9_556
S4 U2 S4 169.55(3) . 9_556
U2 U2 S4 84.773(13) 9_556 11_556
S7 U2 S4 95.227(13) . 11_556
S4 U2 S4 89.526(2) . 11_556
S4 U2 S4 89.524(2) 9_556 11_556
U2 U2 S4 84.773(13) 9_556 3
S7 U2 S4 95.227(13) . 3
S4 U2 S4 89.523(2) . 3
S4 U2 S4 89.524(2) 9_556 3
S4 U2 S4 169.55(3) 11_556 3
U2 U2 O7 0.000(1) 9_556 9_556
S7 U2 O7 180.0 . 9_556
S4 U2 O7 84.773(13) . 9_556
S4 U2 O7 84.773(13) 9_556 9_556
S4 U2 O7 84.773(13) 11_556 9_556
S4 U2 O7 84.773(13) 3 9_556
U2 U2 S7 0.000(1) 9_556 9_556
S7 U2 S7 180.0 . 9_556
S4 U2 S7 84.773(13) . 9_556
S4 U2 S7 84.773(13) 9_556 9_556
S4 U2 S7 84.773(13) 11_556 9_556
S4 U2 S7 84.773(13) 3 9_556
O7 U2 S7 0.0 9_556 9_556
U2 U2 Ba1 122.640(8) 9_556 2
S7 U2 Ba1 57.360(8) . 2
S4 U2 Ba1 130.48(2) . 2
S4 U2 Ba1 56.572(18) 9_556 2
S4 U2 Ba1 57.543(18) 11_556 2
S4 U2 Ba1 129.42(2) 3 2
O7 U2 Ba1 122.640(8) 9_556 2
S7 U2 Ba1 122.640(8) 9_556 2
U2 U2 Ba1 122.640(8) 9_556 3
S7 U2 Ba1 57.360(8) . 3
S4 U2 Ba1 129.42(2) . 3
S4 U2 Ba1 57.543(18) 9_556 3
S4 U2 Ba1 130.48(2) 11_556 3
S4 U2 Ba1 56.572(18) 3 3
O7 U2 Ba1 122.640(8) 9_556 3
S7 U2 Ba1 122.640(8) 9_556 3
Ba1 U2 Ba1 73.088(7) 2 3
U2 U2 Ba1 122.639(8) 9_556 4
S7 U2 Ba1 57.361(8) . 4
S4 U2 Ba1 57.543(18) . 4
S4 U2 Ba1 129.42(2) 9_556 4
S4 U2 Ba1 56.572(18) 11_556 4
S4 U2 Ba1 130.48(2) 3 4
O7 U2 Ba1 122.639(8) 9_556 4
S7 U2 Ba1 122.639(8) 9_556 4
Ba1 U2 Ba1 73.088(7) 2 4
Ba1 U2 Ba1 114.721(15) 3 4
S6 Ba1 S2 69.17(2) 3 4_565
S6 Ba1 S5 73.08(2) 3 3
S2 Ba1 S5 126.58(2) 4_565 3
S6 Ba1 S1 69.81(2) 3 2_565
S2 Ba1 S1 112.40(2) 4_565 2_565
S5 Ba1 S1 87.36(3) 3 2_565
S6 Ba1 S4 153.18(2) 3 .
S2 Ba1 S4 84.14(3) 4_565 .
S5 Ba1 S4 124.57(3) 3 .
S1 Ba1 S4 125.89(2) 2_565 .
S6 Ba1 S7 130.53(4) 3 .
S2 Ba1 S7 121.908(19) 4_565 .
S5 Ba1 S7 62.59(3) 3 .
S1 Ba1 S7 125.66(2) 2_565 .
S4 Ba1 S7 61.97(3) . .
S6 Ba1 S5 80.59(2) 3 .
S2 Ba1 S5 72.79(3) 4_565 .
S5 Ba1 S5 64.83(3) 3 .
S1 Ba1 S5 144.40(2) 2_565 .
S4 Ba1 S5 89.230(19) . .
S7 Ba1 S5 61.92(3) . .
S6 Ba1 S3 95.70(2) 3 .
S2 Ba1 S3 69.27(2) 4_565 .
S5 Ba1 S3 151.54(3) 3 .
S1 Ba1 S3 64.18(2) 2_565 .
S4 Ba1 S3 76.54(2) . .
S7 Ba1 S3 133.77(4) . .
S5 Ba1 S3 140.51(2) . .
S6 Ba1 S4 141.30(2) 3 3
S2 Ba1 S4 142.31(2) 4_565 3
S5 Ba1 S4 89.613(19) 3 3
S1 Ba1 S4 75.18(3) 2_565 3
S4 Ba1 S4 64.17(3) . 3
S7 Ba1 S4 61.53(3) . 3
S5 Ba1 S4 123.45(3) . 3
S3 Ba1 S4 83.24(2) . 3
S6 Ba1 Fe2 35.066(18) 3 11_565
S2 Ba1 Fe2 35.098(19) 4_565 11_565
S5 Ba1 Fe2 96.804(14) 3 11_565
S1 Ba1 Fe2 96.07(2) 2_565 11_565
S4 Ba1 Fe2 118.18(2) . 11_565
S7 Ba1 Fe2 129.48(3) . 11_565
S5 Ba1 Fe2 67.561(19) . 11_565
S3 Ba1 Fe2 86.874(14) . 11_565
S4 Ba1 Fe2 168.952(19) 3 11_565
S6 Ba1 U1 98.475(16) 3 .
S2 Ba1 U1 112.147(19) 4_565 .
S5 Ba1 U1 39.744(18) 3 .
S1 Ba1 U1 125.115(18) 2_565 .
S4 Ba1 U1 88.877(16) . .
S7 Ba1 U1 32.28(4) . .
S5 Ba1 U1 39.613(18) . .
S3 Ba1 U1 165.222(15) . .
S4 Ba1 U1 88.273(16) 3 .
Fe2 Ba1 U1 102.413(9) 11_565 .
S6 Ba1 U2 161.890(17) 3 .
S2 Ba1 U2 121.161(18) 4_565 .
S5 Ba1 U2 89.273(16) 3 .
S1 Ba1 U2 114.351(19) 2_565 .
S4 Ba1 U2 39.318(19) . .
S7 Ba1 U2 32.06(4) . .
S5 Ba1 U2 88.348(16) . .
S3 Ba1 U2 101.916(15) . .
S4 Ba1 U2 39.237(18) 3 .
Fe2 Ba1 U2 149.253(12) 11_565 .
U1 Ba1 U2 64.332(10) . .
S4 Ba2 S4 164.70(4) 13_665 3_655
S4 Ba2 S2 92.783(8) 13_665 .
S4 Ba2 S2 92.783(8) 3_655 .
S4 Ba2 S2 92.783(8) 13_665 10_556
S4 Ba2 S2 92.783(8) 3_655 10_556
S2 Ba2 S2 137.22(4) . 10_556
S4 Ba2 S1 83.945(17) 13_665 9_666
S4 Ba2 S1 83.945(17) 3_655 9_666
S2 Ba2 S1 148.98(3) . 9_666
S2 Ba2 S1 73.80(3) 10_556 9_666
S4 Ba2 S1 83.945(17) 13_665 2_665
S4 Ba2 S1 83.945(17) 3_655 2_665
S2 Ba2 S1 73.80(3) . 2_665
S2 Ba2 S1 148.98(3) 10_556 2_665
S1 Ba2 S1 75.18(4) 9_666 2_665
S4 Ba2 S3 79.97(3) 13_665 13_665
S4 Ba2 S3 115.34(3) 3_655 13_665
S2 Ba2 S3 69.668(19) . 13_665
S2 Ba2 S3 69.668(19) 10_556 13_665
S1 Ba2 S3 139.019(18) 9_666 13_665
S1 Ba2 S3 139.019(18) 2_665 13_665
S4 Ba2 S3 115.34(3) 13_665 3_655
S4 Ba2 S3 79.97(3) 3_655 3_655
S2 Ba2 S3 69.668(19) . 3_655
S2 Ba2 S3 69.668(19) 10_556 3_655
S1 Ba2 S3 139.019(18) 9_666 3_655
S1 Ba2 S3 139.019(18) 2_665 3_655
S3 Ba2 S3 35.37(3) 13_665 3_655
S4 Ba2 Fe1 82.35(2) 13_665 9_666
S4 Ba2 Fe1 82.35(2) 3_655 9_666
S2 Ba2 Fe1 111.39(2) . 9_666
S2 Ba2 Fe1 111.39(2) 10_556 9_666
S1 Ba2 Fe1 37.592(19) 9_666 9_666
S1 Ba2 Fe1 37.592(19) 2_665 9_666
S3 Ba2 Fe1 162.315(17) 13_665 9_666
S3 Ba2 Fe1 162.315(17) 3_655 9_666
S4 Ba2 Ba1 50.753(15) 13_665 13_665
S4 Ba2 Ba1 138.871(12) 3_655 13_665
S2 Ba2 Ba1 47.132(7) . 13_665
S2 Ba2 Ba1 110.490(14) 10_556 13_665
S1 Ba2 Ba1 134.132(6) 9_666 13_665
S1 Ba2 Ba1 91.218(14) 2_665 13_665
S3 Ba2 Ba1 49.925(12) 13_665 13_665
S3 Ba2 Ba1 77.350(15) 3_655 13_665
Fe1 Ba2 Ba1 116.923(5) 9_666 13_665
S4 Ba2 Ba1 50.753(15) 13_665 6_556
S4 Ba2 Ba1 138.871(12) 3_655 6_556
S2 Ba2 Ba1 110.491(14) . 6_556
S2 Ba2 Ba1 47.132(7) 10_556 6_556
S1 Ba2 Ba1 91.218(14) 9_666 6_556
S1 Ba2 Ba1 134.132(6) 2_665 6_556
S3 Ba2 Ba1 49.925(12) 13_665 6_556
S3 Ba2 Ba1 77.350(15) 3_655 6_556
Fe1 Ba2 Ba1 116.923(5) 9_666 6_556
Ba1 Ba2 Ba1 67.186(6) 13_665 6_556
S4 Ba2 Ba1 138.871(12) 13_665 3_655
S4 Ba2 Ba1 50.753(15) 3_655 3_655
S2 Ba2 Ba1 47.132(7) . 3_655
S2 Ba2 Ba1 110.490(14) 10_556 3_655
S1 Ba2 Ba1 134.132(6) 9_666 3_655
S1 Ba2 Ba1 91.218(14) 2_665 3_655
S3 Ba2 Ba1 77.350(15) 13_665 3_655
S3 Ba2 Ba1 49.925(12) 3_655 3_655
Fe1 Ba2 Ba1 116.923(5) 9_666 3_655
Ba1 Ba2 Ba1 88.722(6) 13_665 3_655
Ba1 Ba2 Ba1 126.154(9) 6_556 3_655
S1 Ba3 S1 137.68(4) 10 .
S1 Ba3 S5 95.937(9) 10 5
S1 Ba3 S5 95.938(9) . 5
S1 Ba3 S5 95.937(9) 10 11_565
S1 Ba3 S5 95.938(9) . 11_565
S5 Ba3 S5 146.70(4) 5 11_565
S1 Ba3 S2 148.71(3) 10 2_665
S1 Ba3 S2 73.61(3) . 2_665
S5 Ba3 S2 76.868(16) 5 2_665
S5 Ba3 S2 76.868(16) 11_565 2_665
S1 Ba3 S2 73.61(3) 10 9_665
S1 Ba3 S2 148.71(3) . 9_665
S5 Ba3 S2 76.868(16) 5 9_665
S5 Ba3 S2 76.868(16) 11_565 9_665
S2 Ba3 S2 75.10(4) 2_665 9_665
S1 Ba3 S6 72.247(17) 10 5
S1 Ba3 S6 72.247(17) . 5
S5 Ba3 S6 74.29(3) 5 5
S5 Ba3 S6 139.02(3) 11_565 5
S2 Ba3 S6 132.042(16) 2_665 5
S2 Ba3 S6 132.042(16) 9_665 5
S1 Ba3 S6 72.247(17) 10 11_565
S1 Ba3 S6 72.247(17) . 11_565
S5 Ba3 S6 139.02(3) 5 11_565
S5 Ba3 S6 74.29(3) 11_565 11_565
S2 Ba3 S6 132.042(16) 2_665 11_565
S2 Ba3 S6 132.042(16) 9_665 11_565
S6 Ba3 S6 64.73(4) 5 11_565
S1 Ba3 Fe2 111.16(2) 10 9_665
S1 Ba3 Fe2 111.16(2) . 9_665
S5 Ba3 Fe2 73.35(2) 5 9_665
S5 Ba3 Fe2 73.35(2) 11_565 9_665
S2 Ba3 Fe2 37.547(18) 2_665 9_665
S2 Ba3 Fe2 37.547(18) 9_665 9_665
S6 Ba3 Fe2 147.635(18) 5 9_665
S6 Ba3 Fe2 147.635(18) 11_565 9_665
S1 Ba3 Ba1 50.736(4) 10 8
S1 Ba3 Ba1 112.978(12) . 8
S5 Ba3 Ba1 50.411(14) 5 8
S5 Ba3 Ba1 146.075(4) 11_565 8
S2 Ba3 Ba1 126.917(7) 2_665 8
S2 Ba3 Ba1 86.099(12) 9_665 8
S6 Ba3 Ba1 46.087(12) 5 8
S6 Ba3 Ba1 97.247(16) 11_565 8
Fe2 Ba3 Ba1 109.627(5) 9_665 8
S1 Ba3 Ba1 112.979(12) 10 15_665
S1 Ba3 Ba1 50.736(4) . 15_665
S5 Ba3 Ba1 50.411(14) 5 15_665
S5 Ba3 Ba1 146.075(4) 11_565 15_665
S2 Ba3 Ba1 86.099(12) 2_665 15_665
S2 Ba3 Ba1 126.917(7) 9_665 15_665
S6 Ba3 Ba1 46.087(12) 5 15_665
S6 Ba3 Ba1 97.247(16) 11_565 15_665
Fe2 Ba3 Ba1 109.627(5) 9_665 15_665
Ba1 Ba3 Ba1 66.546(5) 8 15_665
S1 Ba3 Ba1 50.736(4) 10 9_565
S1 Ba3 Ba1 112.978(12) . 9_565
S5 Ba3 Ba1 146.075(4) 5 9_565
S5 Ba3 Ba1 50.411(14) 11_565 9_565
S2 Ba3 Ba1 126.917(7) 2_665 9_565
S2 Ba3 Ba1 86.099(12) 9_665 9_565
S6 Ba3 Ba1 97.247(16) 5 9_565
S6 Ba3 Ba1 46.087(12) 11_565 9_565
Fe2 Ba3 Ba1 109.627(5) 9_665 9_565
Ba1 Ba3 Ba1 99.925(6) 8 9_565
Ba1 Ba3 Ba1 140.747(9) 15_665 9_565
S6 Ba4 S6 63.89(3) 13_565 3
S6 Ba4 S6 99.51(3) 13_565 5
S6 Ba4 S6 66.75(3) 3 5
S6 Ba4 S6 66.75(3) 13_565 11_565
S6 Ba4 S6 99.51(3) 3 11_565
S6 Ba4 S6 63.89(3) 5 11_565
S6 Ba4 S3 164.11(2) 13_565 15_665
S6 Ba4 S3 111.71(2) 3 15_665
S6 Ba4 S3 91.949(18) 5 15_665
S6 Ba4 S3 128.75(2) 11_565 15_665
S6 Ba4 S3 111.71(2) 13_565 9_566
S6 Ba4 S3 164.11(2) 3 9_566
S6 Ba4 S3 128.75(2) 5 9_566
S6 Ba4 S3 91.949(18) 11_565 9_566
S3 Ba4 S3 68.01(3) 15_665 9_566
S6 Ba4 S3 91.949(18) 13_565 7_456
S6 Ba4 S3 128.75(2) 3 7_456
S6 Ba4 S3 164.11(2) 5 7_456
S6 Ba4 S3 111.71(2) 11_565 7_456
S3 Ba4 S3 79.17(3) 15_665 7_456
S3 Ba4 S3 35.55(3) 9_566 7_456
S6 Ba4 S3 128.75(2) 13_565 .
S6 Ba4 S3 91.948(18) 3 .
S6 Ba4 S3 111.71(2) 5 .
S6 Ba4 S3 164.11(2) 11_565 .
S3 Ba4 S3 35.55(3) 15_665 .
S3 Ba4 S3 79.17(3) 9_566 .
S3 Ba4 S3 68.01(3) 7_456 .
S6 Ba4 S1 132.68(2) 13_565 .
S6 Ba4 S1 132.68(2) 3 .
S6 Ba4 S1 66.69(2) 5 .
S6 Ba4 S1 66.69(2) 11_565 .
S3 Ba4 S1 62.21(2) 15_665 .
S3 Ba4 S1 62.21(2) 9_566 .
S3 Ba4 S1 97.45(2) 7_456 .
S3 Ba4 S1 97.45(2) . .
S6 Ba4 S1 66.69(2) 13_565 2_565
S6 Ba4 S1 66.69(2) 3 2_565
S6 Ba4 S1 132.68(2) 5 2_565
S6 Ba4 S1 132.68(2) 11_565 2_565
S3 Ba4 S1 97.45(2) 15_665 2_565
S3 Ba4 S1 97.45(2) 9_566 2_565
S3 Ba4 S1 62.21(2) 7_456 2_565
S3 Ba4 S1 62.21(2) . 2_565
S1 Ba4 S1 154.77(4) . 2_565
S6 Ba4 Fe1 148.052(15) 13_565 .
S6 Ba4 Fe1 148.052(15) 3 .
S6 Ba4 Fe1 97.455(15) 5 .
S6 Ba4 Fe1 97.455(15) 11_565 .
S3 Ba4 Fe1 38.467(17) 15_665 .
S3 Ba4 Fe1 38.467(17) 9_566 .
S3 Ba4 Fe1 67.415(18) 7_456 .
S3 Ba4 Fe1 67.416(18) . .
S1 Ba4 Fe1 36.60(2) . .
S1 Ba4 Fe1 118.17(2) 2_565 .
S6 Ba4 Fe1 97.454(15) 13_565 9_566
S6 Ba4 Fe1 97.454(15) 3 9_566
S6 Ba4 Fe1 148.052(15) 5 9_566
S6 Ba4 Fe1 148.052(15) 11_565 9_566
S3 Ba4 Fe1 67.416(18) 15_665 9_566
S3 Ba4 Fe1 67.416(18) 9_566 9_566
S3 Ba4 Fe1 38.468(17) 7_456 9_566
S3 Ba4 Fe1 38.468(17) . 9_566
S1 Ba4 Fe1 118.17(2) . 9_566
S1 Ba4 Fe1 36.60(2) 2_565 9_566
Fe1 Ba4 Fe1 81.58(2) . 9_566
S1 Fe1 S1 121.23(6) . 10_556
S1 Fe1 S3 105.391(17) . 15_665
S1 Fe1 S3 105.392(17) 10_556 15_665
S1 Fe1 S3 105.391(17) . 9_566
S1 Fe1 S3 105.392(17) 10_556 9_566
S3 Fe1 S3 114.51(6) 15_665 9_566
S1 Fe1 Ba4 168.60(4) . 9_566
S1 Fe1 Ba4 70.18(3) 10_556 9_566
S3 Fe1 Ba4 69.31(2) 15_665 9_566
S3 Fe1 Ba4 69.31(2) 9_566 9_566
S1 Fe1 Ba4 70.17(3) . .
S1 Fe1 Ba4 168.60(4) 10_556 .
S3 Fe1 Ba4 69.31(2) 15_665 .
S3 Fe1 Ba4 69.31(2) 9_566 .
Ba4 Fe1 Ba4 98.42(2) 9_566 .
S1 Fe1 Ba2 60.61(3) . 9_666
S1 Fe1 Ba2 60.61(3) 10_556 9_666
S3 Fe1 Ba2 122.74(3) 15_665 9_666
S3 Fe1 Ba2 122.74(3) 9_566 9_666
Ba4 Fe1 Ba2 130.789(11) 9_566 9_666
Ba4 Fe1 Ba2 130.789(11) . 9_666
S6 Fe2 S6 107.00(6) 15_665 9_655
S6 Fe2 S2 107.338(18) 15_665 10
S6 Fe2 S2 107.338(18) 9_655 10
S6 Fe2 S2 107.339(18) 15_665 .
S6 Fe2 S2 107.339(18) 9_655 .
S2 Fe2 S2 119.86(6) 10 .
S6 Fe2 Ba3 126.50(3) 15_665 9_665
S6 Fe2 Ba3 126.50(3) 9_655 9_665
S2 Fe2 Ba3 59.93(3) 10 9_665
S2 Fe2 Ba3 59.93(3) . 9_665
S6 Fe2 Ba4 60.69(2) 15_665 11
S6 Fe2 Ba4 60.69(2) 9_655 11
S2 Fe2 Ba4 85.46(3) 10 11
S2 Fe2 Ba4 154.68(4) . 11
Ba3 Fe2 Ba4 145.391(8) 9_665 11
S6 Fe2 Ba4 60.69(2) 15_665 3_655
S6 Fe2 Ba4 60.69(2) 9_655 3_655
S2 Fe2 Ba4 154.68(4) 10 3_655
S2 Fe2 Ba4 85.46(3) . 3_655
Ba3 Fe2 Ba4 145.391(8) 9_665 3_655
Ba4 Fe2 Ba4 69.219(17) 11 3_655
S6 Fe2 Ba1 53.461(17) 15_665 13_665
S6 Fe2 Ba1 132.35(2) 9_655 13_665
S2 Fe2 Ba1 119.694(18) 10 13_665
S2 Fe2 Ba1 55.855(9) . 13_665
Ba3 Fe2 Ba1 86.228(11) 9_665 13_665
Ba4 Fe2 Ba1 113.633(13) 11 13_665
Ba4 Fe2 Ba1 72.987(7) 3_655 13_665
S6 Fe2 Ba1 132.35(2) 15_665 3_655
S6 Fe2 Ba1 53.461(17) 9_655 3_655
S2 Fe2 Ba1 119.694(18) 10 3_655
S2 Fe2 Ba1 55.855(9) . 3_655
Ba3 Fe2 Ba1 86.228(11) 9_665 3_655
Ba4 Fe2 Ba1 113.633(13) 11 3_655
Ba4 Fe2 Ba1 72.987(7) 3_655 3_655
Ba1 Fe2 Ba1 104.240(6) 13_665 3_655
S6 Fe2 Ba1 53.461(17) 15_665 6
S6 Fe2 Ba1 132.35(2) 9_655 6
S2 Fe2 Ba1 55.855(9) 10 6
S2 Fe2 Ba1 119.694(18) . 6
Ba3 Fe2 Ba1 86.228(11) 9_665 6
Ba4 Fe2 Ba1 72.987(7) 11 6
Ba4 Fe2 Ba1 113.633(13) 3_655 6
Ba1 Fe2 Ba1 75.248(6) 13_665 6
Ba1 Fe2 Ba1 172.46(2) 3_655 6
S6 Fe2 Ba1 132.35(2) 15_665 12_655
S6 Fe2 Ba1 53.461(17) 9_655 12_655
S2 Fe2 Ba1 55.855(9) 10 12_655
S2 Fe2 Ba1 119.694(18) . 12_655
Ba3 Fe2 Ba1 86.228(11) 9_665 12_655
Ba4 Fe2 Ba1 72.987(7) 11 12_655
Ba4 Fe2 Ba1 113.633(13) 3_655 12_655
Ba1 Fe2 Ba1 172.46(2) 13_665 12_655
Ba1 Fe2 Ba1 75.248(6) 3_655 12_655
Ba1 Fe2 Ba1 104.240(6) 6 12_655
Fe1 S1 Ba3 171.78(5) . .
Fe1 S1 Ba2 81.79(4) . 9_666
Ba3 S1 Ba2 106.43(3) . 9_666
Fe1 S1 Ba1 94.553(18) . 15_665
Ba3 S1 Ba1 84.169(18) . 15_665
Ba2 S1 Ba1 99.828(18) 9_666 15_665
Fe1 S1 Ba1 94.553(18) . 2_565
Ba3 S1 Ba1 84.169(18) . 2_565
Ba2 S1 Ba1 99.828(18) 9_666 2_565
Ba1 S1 Ba1 159.32(4) 15_665 2_565
Fe1 S1 Ba4 73.23(3) . .
Ba3 S1 Ba4 98.55(3) . .
Ba2 S1 Ba4 155.02(4) 9_666 .
Ba1 S1 Ba4 82.458(18) 15_665 .
Ba1 S1 Ba4 82.458(18) 2_565 .
Fe2 S2 Ba2 171.32(5) . .
Fe2 S2 Ba3 82.52(4) . 9_665
Ba2 S2 Ba3 106.16(3) . 9_665
Fe2 S2 Ba1 89.04(2) . 3_655
Ba2 S2 Ba1 88.344(19) . 3_655
Ba3 S2 Ba1 107.218(18) 9_665 3_655
Fe2 S2 Ba1 89.04(2) . 13_665
Ba2 S2 Ba1 88.344(19) . 13_665
Ba3 S2 Ba1 107.219(18) 9_665 13_665
Ba1 S2 Ba1 144.94(4) 3_655 13_665
S3 S3 Fe1 122.74(3) 15_665 9_566
S3 S3 Ba1 125.735(15) 15_665 .
Fe1 S3 Ba1 90.99(3) 9_566 .
S3 S3 Ba1 125.736(15) 15_665 10_556
Fe1 S3 Ba1 90.99(3) 9_566 10_556
Ba1 S3 Ba1 90.22(3) . 10_556
S3 S3 Ba4 72.222(16) 15_665 9_566
Fe1 S3 Ba4 72.22(2) 9_566 9_566
Ba1 S3 Ba4 161.07(3) . 9_566
Ba1 S3 Ba4 81.601(7) 10_556 9_566
S3 S3 Ba4 72.222(16) 15_665 .
Fe1 S3 Ba4 72.22(2) 9_566 .
Ba1 S3 Ba4 81.600(7) . .
Ba1 S3 Ba4 161.07(3) 10_556 .
Ba4 S3 Ba4 100.83(3) 9_566 .
S3 S3 Ba2 72.315(17) 15_665 11_566
Fe1 S3 Ba2 164.94(4) 9_566 11_566
Ba1 S3 Ba2 78.459(19) . 11_566
Ba1 S3 Ba2 78.460(19) 10_556 11_566
Ba4 S3 Ba2 116.11(2) 9_566 11_566
Ba4 S3 Ba2 116.11(2) . 11_566
U2 S4 U2 10.46(3) . 9_556
U2 S4 Ba2 168.86(4) . 11_566
U2 S4 Ba2 168.86(4) 9_556 11_566
U2 S4 Ba1 84.11(2) . .
U2 S4 Ba1 91.56(3) 9_556 .
Ba2 S4 Ba1 85.26(2) 11_566 .
U2 S4 Ba1 91.55(3) . 10_556
U2 S4 Ba1 84.11(2) 9_556 10_556
Ba2 S4 Ba1 85.26(2) 11_566 10_556
Ba1 S4 Ba1 90.80(3) . 10_556
U2 S4 Ba1 83.22(2) . 4
U2 S4 Ba1 90.57(3) 9_556 4
Ba2 S4 Ba1 100.06(2) 11_566 4
Ba1 S4 Ba1 89.688(6) . 4
Ba1 S4 Ba1 174.67(4) 10_556 4
U2 S4 Ba1 90.57(3) . 11_556
U2 S4 Ba1 83.22(2) 9_556 11_556
Ba2 S4 Ba1 100.06(2) 11_566 11_556
Ba1 S4 Ba1 174.67(4) . 11_556
Ba1 S4 Ba1 89.688(6) 10_556 11_556
Ba1 S4 Ba1 89.34(3) 4 11_556
U1 S5 U1 11.53(2) 9 .
U1 S5 Ba3 166.06(4) 9 3_655
U1 S5 Ba3 166.06(4) . 3_655
U1 S5 Ba1 84.08(2) 9 11
U1 S5 Ba1 92.23(3) . 11
Ba3 S5 Ba1 82.87(2) 3_655 11
U1 S5 Ba1 92.23(3) 9 4
U1 S5 Ba1 84.08(2) . 4
Ba3 S5 Ba1 82.87(2) 3_655 4
Ba1 S5 Ba1 89.89(3) 11 4
U1 S5 Ba1 82.71(2) 9 10
U1 S5 Ba1 90.71(3) . 10
Ba3 S5 Ba1 102.38(2) 3_655 10
Ba1 S5 Ba1 90.996(6) 11 10
Ba1 S5 Ba1 174.75(4) 4 10
U1 S5 Ba1 90.71(3) 9 .
U1 S5 Ba1 82.71(2) . .
Ba3 S5 Ba1 102.38(2) 3_655 .
Ba1 S5 Ba1 174.75(4) 11 .
Ba1 S5 Ba1 90.996(6) 4 .
Ba1 S5 Ba1 87.66(3) 10 .
Fe2 S6 Ba1 91.47(3) 9_655 11
Fe2 S6 Ba1 91.47(3) 9_655 4
Ba1 S6 Ba1 98.85(3) 11 4
Fe2 S6 Ba3 175.86(5) 9_655 3_655
Ba1 S6 Ba3 85.84(2) 11 3_655
Ba1 S6 Ba3 85.84(2) 4 3_655
Fe2 S6 Ba4 82.68(3) 9_655 3_655
Ba1 S6 Ba4 169.46(3) 11 3_655
Ba1 S6 Ba4 90.096(7) 4 3_655
Ba3 S6 Ba4 100.45(2) 3_655 3_655
Fe2 S6 Ba4 82.68(3) 9_655 11
Ba1 S6 Ba4 90.096(7) 11 11
Ba1 S6 Ba4 169.46(3) 4 11
Ba3 S6 Ba4 100.45(2) 3_655 11
Ba4 S6 Ba4 80.49(3) 3_655 11
U1 S7 U2 180.0 . .
U1 S7 U2 180.0 . 9_556
U2 S7 U2 0.0 . 9_556
U1 S7 U1 0.0 . 9
U2 S7 U1 180.0 . 9
U2 S7 U1 180.0 9_556 9
U1 S7 Ba1 89.42(4) . 2
U2 S7 Ba1 90.58(4) . 2
U2 S7 Ba1 90.58(4) 9_556 2
U1 S7 Ba1 89.42(4) 9 2
U1 S7 Ba1 89.42(4) . 3
U2 S7 Ba1 90.58(4) . 3
U2 S7 Ba1 90.58(4) 9_556 3
U1 S7 Ba1 89.42(4) 9 3
Ba1 S7 Ba1 89.994(1) 2 3
U1 S7 Ba1 89.42(4) . 4
U2 S7 Ba1 90.58(4) . 4
U2 S7 Ba1 90.58(4) 9_556 4
U1 S7 Ba1 89.42(4) 9 4
Ba1 S7 Ba1 89.994(1) 2 4
Ba1 S7 Ba1 178.83(8) 3 4
U1 S7 Ba1 89.42(4) . .
U2 S7 Ba1 90.58(4) . .
U2 S7 Ba1 90.58(4) 9_556 .
U1 S7 Ba1 89.42(4) 9 .
Ba1 S7 Ba1 178.83(8) 2 .
Ba1 S7 Ba1 89.994(1) 3 .
Ba1 S7 Ba1 89.994(1) 4 .

loop_
_geom_bond_atom_site_label_1
_geom_bond_atom_site_label_2
_geom_bond_distance
_geom_bond_site_symmetry_2
U1 U1 0.5224(9) 9
U1 S7 2.160(2) .
U1 S5 2.5994(11) 9
U1 S5 2.5994(11) 11
U1 S5 2.5994(11) 3
U1 S5 2.5994(11) .
U1 O7 2.682(2) 9
U1 S7 2.682(2) 9
U1 Ba1 4.0439(3) 4
U1 Ba1 4.0439(3) 2
U1 Ba1 4.0439(3) 3
U2 U2 0.4743(12) 9_556
U2 S7 2.169(2) .
U2 S4 2.6028(11) .
U2 S4 2.6028(11) 9_556
U2 S4 2.6028(11) 11_556
U2 S4 2.6028(11) 3
U2 O7 2.643(2) 9_556
U2 S7 2.643(2) 9_556
U2 Ba1 4.0861(4) 2
U2 Ba1 4.0861(4) 3
U2 Ba1 4.0861(4) 4
Ba1 S6 3.1410(7) 3
Ba1 S2 3.2348(4) 4_565
Ba1 S5 3.3774(8) 3
Ba1 S1 3.3844(3) 2_565
Ba1 S4 3.4282(8) .
Ba1 S7 3.4411(2) .
Ba1 S5 3.4450(8) .
Ba1 S3 3.4455(8) .
Ba1 S4 3.4721(8) 3
Ba1 Fe2 3.9080(2) 11_565
Ba2 S4 3.0742(11) 13_665
Ba2 S4 3.0742(11) 3_655
Ba2 S2 3.0949(10) .
Ba2 S2 3.0950(10) 10_556
Ba2 S1 3.1794(11) 9_666
Ba2 S1 3.1794(11) 2_665
Ba2 S3 3.5296(11) 13_665
Ba2 S3 3.5296(11) 3_655
Ba2 Fe1 3.6115(9) 9_666
Ba2 Ba1 4.4118(2) 13_665
Ba2 Ba1 4.4118(2) 6_556
Ba2 Ba1 4.4118(2) 3_655
Ba3 S1 3.0960(11) 10
Ba3 S1 3.0960(11) .
Ba3 S5 3.1906(11) 5
Ba3 S5 3.1906(11) 11_565
Ba3 S2 3.1915(11) 2_665
Ba3 S2 3.1915(11) 9_665
Ba3 S6 3.2437(9) 5
Ba3 S6 3.2437(9) 11_565
Ba3 Fe2 3.6563(8) 9_665
Ba3 Ba1 4.3486(2) 8
Ba3 Ba1 4.3486(2) 15_665
Ba3 Ba1 4.3486(2) 9_565
Ba4 S6 3.2817(8) 13_565
Ba4 S6 3.2817(8) 3
Ba4 S6 3.2817(8) 5
Ba4 S6 3.2817(8) 11_565
Ba4 S3 3.5119(7) 15_665
Ba4 S3 3.5119(7) 9_566
Ba4 S3 3.5119(7) 7_456
Ba4 S3 3.5119(7) .
Ba4 S1 3.5124(10) .
Ba4 S1 3.5124(10) 2_565
Ba4 Fe1 3.5749(6) .
Ba4 Fe1 3.5749(6) 9_566
Fe1 S1 2.2259(11) .
Fe1 S1 2.2259(11) 10_556
Fe1 S3 2.3353(11) 15_665
Fe1 S3 2.3353(11) 9_566
Fe1 Ba4 3.5748(6) 9_566
Fe1 Ba2 3.6115(9) 9_666
Fe2 S6 2.2459(10) 15_665
Fe2 S6 2.2459(10) 9_655
Fe2 S2 2.2474(11) 10
Fe2 S2 2.2474(11) .
Fe2 Ba3 3.6563(8) 9_665
Fe2 Ba4 3.7328(7) 11
Fe2 Ba4 3.7328(7) 3_655
Fe2 Ba1 3.9080(2) 13_665
Fe2 Ba1 3.9080(2) 3_655
Fe2 Ba1 3.9080(2) 6
Fe2 Ba1 3.9080(2) 12_655
S1 Ba2 3.1794(11) 9_666
S1 Ba1 3.3844(3) 15_665
S1 Ba1 3.3844(3) 2_565
S2 Ba3 3.1914(11) 9_665
S2 Ba1 3.2348(4) 3_655
S2 Ba1 3.2348(4) 13_665
S3 S3 2.145(2) 15_665
S3 Fe1 2.3353(11) 9_566
S3 Ba1 3.4455(8) 10_556
S3 Ba4 3.5119(7) 9_566
S3 Ba2 3.5296(11) 11_566
S4 U2 2.6028(11) 9_556
S4 Ba2 3.0742(11) 11_566
S4 Ba1 3.4282(8) 10_556
S4 Ba1 3.4721(8) 4
S4 Ba1 3.4721(8) 11_556
S5 U1 2.5994(11) 9
S5 Ba3 3.1906(11) 3_655
S5 Ba1 3.3773(8) 11
S5 Ba1 3.3773(8) 4
S5 Ba1 3.4450(8) 10
S6 Fe2 2.2459(10) 9_655
S6 Ba1 3.1410(7) 11
S6 Ba1 3.1410(7) 4
S6 Ba3 3.2438(9) 3_655
S6 Ba4 3.2817(8) 3_655
S6 Ba4 3.2817(8) 11
S7 U2 2.643(2) 9_556
S7 U1 2.682(2) 9
S7 Ba1 3.4410(2) 2
S7 Ba1 3.4410(2) 3
S7 Ba1 3.4410(2) 4
